data_7211512
loop_
_publ_author_name
'Paulidou, Anastasia'
'Maffeo, Davide'
'Yannakopoulou, Konstantina'
'Mavridis, Irene M.'

_publ_section_title
;
 Similar modes of inclusion in complexes of \b-cyclodextrin with
 sulfonylurea hypoglycemic drugs
;
_journal_issue 2
_journal_name_full CrystEngComm
_journal_page_first 517
_journal_paper_doi 10.1039/b908128c
_journal_volume 12
_journal_year 2010
_chemical_formula_moiety 'C47.50 H54.16 N O44.77 S0.50'
_chemical_formula_sum 'C190 H216.64 N4 O179.08 S2'
_chemical_formula_weight 1371.43
_chemical_name_common
;cyclomaltoheptaose + 1-butyl-3-(p-toluenesulfonyl)urea
inclusion complex
;
_chemical_name_systematic
;
cyclomaltoheptaose + 1-butyl-3-(p-toluenesulfonyl)urea inclusion complex
;
_space_group_IT_number 5
_symmetry_cell_setting monoclinic
_symmetry_space_group_name_Hall 'C 2y'
_symmetry_space_group_name_H-M 'C 1 2 1'
_atom_sites_solution_hydrogens geom
_atom_sites_solution_primary direct
_atom_sites_solution_secondary difmap
_audit_creation_method SHELXL-97
_cell_angle_alpha 90.00
_cell_angle_beta 109.65(2)
_cell_angle_gamma 90.00
_cell_formula_units_Z 4
_cell_length_a 19.225(11)
_cell_length_b 24.547(14)
_cell_length_c 15.708(9)
_cell_measurement_reflns_used 23
_cell_measurement_temperature 293(2)
_cell_measurement_theta_max 20
_cell_measurement_theta_min 10
_cell_volume 6981(7)
_computing_cell_refinement 'crystal logic (C. Strouse, unpublished)'
_computing_data_collection 'crystal logic (C. Strouse, unpublished)'
_computing_data_reduction 'REDUCE (UCLA crystallographic package)'
_computing_molecular_graphics
;
graphics program "Mercury", I. J. Bruno, J. C. Cole, P. R. Edgington,
M. K. Kessler, C. F. Macrae, P. McCabe, J. Pearson and R. Taylor,
Acta Crystallogr., B58, 389-397,2002
DeLano WL 'The PyMOL Molecular Graphics System' DeLano Scientific LLC,
San Carlos, CA, USA, http://www.pymol.org
;
_computing_structure_refinement 'SHELXL-97 (Sheldrick, 1997)'
_computing_structure_solution 'SHELXS-97 (Sheldrick, 1990)'
_diffrn_ambient_temperature 293(2)
_diffrn_measured_fraction_theta_full 0.996
_diffrn_measured_fraction_theta_max 0.996
_diffrn_measurement_device_type 'Syntex p21'
_diffrn_measurement_method theta/2theta
_diffrn_radiation_monochromator graphite
_diffrn_radiation_source 'rotating anode'
_diffrn_radiation_type CuKa
_diffrn_radiation_wavelength 1.54180
_diffrn_reflns_av_R_equivalents 0.0966
_diffrn_reflns_av_sigmaI/netI 0.0828
_diffrn_reflns_limit_h_max 21
_diffrn_reflns_limit_h_min 0
_diffrn_reflns_limit_k_max 27
_diffrn_reflns_limit_k_min 0
_diffrn_reflns_limit_l_max 16
_diffrn_reflns_limit_l_min -17
_diffrn_reflns_number 5234
_diffrn_reflns_theta_full 58.53
_diffrn_reflns_theta_max 58.53
_diffrn_reflns_theta_min 3.60
_diffrn_standards_interval_count 97
_diffrn_standards_interval_time 40min
_diffrn_standards_number 3
_exptl_absorpt_coefficient_mu 1.179
_exptl_absorpt_correction_type none
_exptl_crystal_colour colourless
_exptl_crystal_density_diffrn 1.305
_exptl_crystal_density_method 'not measured'
_exptl_crystal_description prism
_exptl_crystal_F_000 2849
_exptl_crystal_size_max 0.4
_exptl_crystal_size_mid 0.3
_exptl_crystal_size_min 0.3
_refine_diff_density_max 0.486
_refine_diff_density_min -0.464
_refine_diff_density_rms 0.098
_refine_ls_abs_structure_details 'Flack H D (1983), Acta Cryst. A39, 876-881'
_refine_ls_abs_structure_Flack 0.1(2)
_refine_ls_extinction_method SHELXL
_refine_ls_goodness_of_fit_ref 1.067
_refine_ls_hydrogen_treatment mixed
_refine_ls_matrix_type full
_refine_ls_number_parameters 895
_refine_ls_number_reflns 5074
_refine_ls_number_restraints 11
_refine_ls_restrained_S_all 1.067
_refine_ls_R_factor_all 0.1526
_refine_ls_R_factor_gt 0.0973
_refine_ls_shift/su_max 0.147
_refine_ls_shift/su_mean 0.006
_refine_ls_structure_factor_coef Fsqd
_refine_ls_weighting_details 'calc w=1/[\s^2^(Fo^2^)+(0.2000P)^2^+0.0000P] where P=(Fo^2^+2Fc^2^)/3'
_refine_ls_weighting_scheme calc
_refine_ls_wR_factor_gt 0.2387
_refine_ls_wR_factor_ref 0.2951
_reflns_number_gt 2941
_reflns_number_total 5074
_reflns_threshold_expression >2sigma(I)
_cod_data_source_file b908128c.txt
_cod_data_source_block TBM
_cod_depositor_comments
;
The following automatic conversions were performed:

'_symmetry_cell_setting' value 'Monoclinic' changed to 'monoclinic'
according to /home/saulius/struct/CIF-dictionaries/cif_core.dic
dictionary named 'cif_core.dic' version 2.4.2 from 2011-04-26.

Automatic conversion script
Id: cif_fix_values 1891 2012-01-12 08:04:46Z andrius 
;
_cod_original_sg_symbol_H-M C2
_cod_database_code 7211512

loop_
_symmetry_equiv_pos_as_xyz
'x, y, z'
'-x, y, -z'
'x+1/2, y+1/2, z'
'-x+1/2, y+1/2, -z'

loop_
_atom_site_label
_atom_site_type_symbol
_atom_site_fract_x
_atom_site_fract_y
_atom_site_fract_z
_atom_site_U_iso_or_equiv
_atom_site_adp_type
_atom_site_occupancy
_atom_site_symmetry_multiplicity
_atom_site_calc_flag
_atom_site_refinement_flags
_atom_site_disorder_assembly
_atom_site_disorder_group
C11_1 C 0.4407(7) 0.7861(5) 0.2421(8) 0.063(3) Uani 1 1 d . . .
H11A_1 H 0.4652 0.8205 0.2383 0.076 Uiso 1 1 calc R . .
C21_1 C 0.4017(7) 0.7918(6) 0.3113(9) 0.070(4) Uani 1 1 d . . .
H21A_1 H 0.3672 0.8225 0.2935 0.084 Uiso 1 1 calc R . .
C31_1 C 0.3599(8) 0.7430(6) 0.3128(8) 0.068(3) Uani 1 1 d . . .
H31A_1 H 0.3947 0.7127 0.3332 0.081 Uiso 1 1 calc R . .
C41_1 C 0.3061(8) 0.7291(5) 0.2196(8) 0.064(3) Uani 1 1 d . . .
H41A_1 H 0.2694 0.7583 0.2005 0.077 Uiso 1 1 calc R . .
C51_1 C 0.3482(10) 0.7262(7) 0.1525(9) 0.086(5) Uani 1 1 d . B .
H51A_1 H 0.3812 0.6946 0.1667 0.103 Uiso 1 1 calc R . .
O51_1 O 0.3897(6) 0.7734(4) 0.1562(6) 0.081(3) Uani 1 1 d . . .
C61_1 C 0.2961(17) 0.7219(13) 0.0554(11) 0.145(12) Uani 1 1 d . . .
H61A_1 H 0.3261 0.7174 0.0171 0.174 Uiso 0.71 1 calc PR A 1
H6A1_1 H 0.2677 0.6886 0.0506 0.174 Uiso 0.71 1 calc PR A 1
O61A_1 O 0.2529(14) 0.7584(11) 0.0238(16) 0.136(11) Uani 0.71 1 d P B 1
O61B_1 O 0.306(4) 0.740(3) -0.003(3) 0.16(3) Uani 0.29 1 d P B 2
O21_1 O 0.4562(5) 0.8041(4) 0.3973(6) 0.085(3) Uani 1 1 d . . .
O31_1 O 0.3180(5) 0.7473(4) 0.3737(5) 0.076(3) Uani 1 1 d . . .
O41_1 O 0.2693(5) 0.6804(4) 0.2232(6) 0.066(2) Uani 1 1 d . . .
C12_1 C 0.1946(8) 0.6771(5) 0.1866(8) 0.066(3) Uani 1 1 d . . .
H12A_1 H 0.1755 0.7140 0.1694 0.079 Uiso 1 1 calc R . .
C22_1 C 0.1603(10) 0.6552(6) 0.2554(9) 0.082(4) Uani 1 1 d . . .
H22A_1 H 0.1064 0.6556 0.2287 0.098 Uiso 1 1 calc R . .
C32_1 C 0.1869(9) 0.5975(6) 0.2789(9) 0.072(4) Uani 1 1 d . . .
H32A_1 H 0.2408 0.5972 0.3065 0.086 Uiso 1 1 calc R . .
C42_1 C 0.1643(8) 0.5648(5) 0.1927(9) 0.064(3) Uani 1 1 d . . .
H42A_1 H 0.1103 0.5629 0.1665 0.077 Uiso 1 1 calc R . .
C52_1 C 0.1962(8) 0.5883(6) 0.1252(9) 0.071(4) Uani 1 1 d . . .
H52A_1 H 0.2501 0.5882 0.1521 0.085 Uiso 1 1 calc R . .
C62_1 C 0.1753(10) 0.5607(6) 0.0372(9) 0.083(4) Uani 1 1 d . . .
H62A_1 H 0.1975 0.5797 -0.0014 0.100 Uiso 1 1 calc R . .
H6A2_1 H 0.1946 0.5239 0.0458 0.100 Uiso 1 1 calc R . .
O22_1 O 0.1833(6) 0.6894(4) 0.3330(7) 0.083(3) Uani 1 1 d . . .
O32_1 O 0.1544(7) 0.5744(4) 0.3400(6) 0.087(3) Uani 1 1 d . . .
O62_1 O 0.0990(9) 0.5589(7) -0.0056(8) 0.129(5) Uani 1 1 d . . .
O52_1 O 0.1714(6) 0.6443(4) 0.1076(6) 0.077(3) Uani 1 1 d . . .
O42_1 O 0.1951(5) 0.5103(4) 0.2154(6) 0.069(2) Uani 1 1 d . . .
C13_1 C 0.1468(8) 0.4662(6) 0.1922(9) 0.069(3) Uani 1 1 d . . .
H13A_1 H 0.0960 0.4795 0.1763 0.082 Uiso 1 1 calc R . .
C23_1 C 0.1644(8) 0.4290(5) 0.2757(8) 0.063(3) Uani 1 1 d . . .
H23A_1 H 0.1306 0.3979 0.2603 0.075 Uiso 1 1 calc R . .
C33_1 C 0.2400(9) 0.4087(6) 0.2984(8) 0.069(4) Uani 1 1 d . . .
H33A_1 H 0.2740 0.4397 0.3135 0.083 Uiso 1 1 calc R . .
C43_1 C 0.2509(7) 0.3777(6) 0.2201(8) 0.065(3) Uani 1 1 d . . .
H43A_1 H 0.2206 0.3446 0.2082 0.078 Uiso 1 1 calc R . .
C53_1 C 0.2250(7) 0.4157(6) 0.1351(8) 0.063(3) Uani 1 1 d . . .
H53A_1 H 0.2598 0.4461 0.1446 0.076 Uiso 1 1 calc R . .
C63_1 C 0.2248(8) 0.3849(6) 0.0521(8) 0.070(4) Uani 1 1 d . . .
H63A_1 H 0.2131 0.4097 0.0011 0.084 Uiso 1 1 calc R . .
H6A3_1 H 0.2736 0.3700 0.0618 0.084 Uiso 1 1 calc R . .
O23_1 O 0.1529(6) 0.4577(4) 0.3482(6) 0.081(3) Uani 1 1 d . . .
O33_1 O 0.2587(6) 0.3724(4) 0.3743(6) 0.077(3) Uani 1 1 d . . .
O53_1 O 0.1545(5) 0.4368(3) 0.1173(5) 0.060(2) Uani 1 1 d . . .
O43_1 O 0.3255(5) 0.3634(4) 0.2419(6) 0.069(2) Uani 1 1 d . . .
O63_1 O 0.1722(7) 0.3417(5) 0.0317(6) 0.092(3) Uani 1 1 d . . .
C14_1 C 0.3437(8) 0.3100(6) 0.2303(9) 0.073(4) Uani 1 1 d . . .
H14A_1 H 0.2989 0.2876 0.2150 0.088 Uiso 1 1 calc R . .
C24_1 C 0.3993(7) 0.2890(6) 0.3184(8) 0.066(3) Uani 1 1 d . . .
H24A_1 H 0.4111 0.2509 0.3102 0.080 Uiso 1 1 calc R . .
C34_1 C 0.4679(7) 0.3218(6) 0.3418(7) 0.059(3) Uani 1 1 d . . .
H34A_1 H 0.4574 0.3597 0.3529 0.071 Uiso 1 1 calc R . .
C44_1 C 0.5004(7) 0.3191(6) 0.2642(8) 0.066(3) Uani 1 1 d . . .
H44A_1 H 0.5150 0.2814 0.2583 0.080 Uiso 1 1 calc R . .
C54_1 C 0.4403(8) 0.3354(9) 0.1772(9) 0.087(5) Uani 1 1 d . . .
H54A_1 H 0.4314 0.3748 0.1718 0.104 Uiso 1 1 calc R . .
C64_1 C 0.4745(11) 0.3087(15) 0.0940(9) 0.159(13) Uani 1 1 d . . .
H64A_1 H 0.5193 0.3268 0.0941 0.191 Uiso 1 1 calc R . .
H6A4_1 H 0.4827 0.2697 0.1003 0.191 Uiso 1 1 calc R . .
O64_1 O 0.4106(14) 0.3228(10) 0.0139(15) 0.192(9) Uani 1 1 d . . .
O24_1 O 0.3659(5) 0.2918(4) 0.3869(6) 0.075(2) Uani 1 1 d . . .
O34_1 O 0.5222(5) 0.2991(5) 0.4219(5) 0.080(3) Uani 1 1 d . . .
O44_1 O 0.5623(5) 0.3519(4) 0.2849(5) 0.064(2) Uani 1 1 d . . .
O54_1 O 0.3752(6) 0.3043(5) 0.1605(6) 0.079(3) Uani 1 1 d . . .
C15_1 C 0.6278(7) 0.3296(6) 0.2822(8) 0.067(3) Uani 1 1 d . . .
H15A_1 H 0.6208 0.2903 0.2716 0.080 Uiso 1 1 calc R . .
C25_1 C 0.6881(8) 0.3383(6) 0.3696(9) 0.072(4) Uani 1 1 d . . .
H25A_1 H 0.7333 0.3213 0.3663 0.086 Uiso 1 1 calc R . .
C35_1 C 0.7023(7) 0.3997(6) 0.3868(8) 0.062(3) Uani 1 1 d . . .
H35A_1 H 0.6580 0.4174 0.3912 0.075 Uiso 1 1 calc R . .
C45_1 C 0.7221(8) 0.4243(6) 0.3093(8) 0.064(3) Uani 1 1 d . . .
H45A_1 H 0.7693 0.4095 0.3087 0.077 Uiso 1 1 calc R . .
C55_1 C 0.6610(9) 0.4113(6) 0.2202(9) 0.073(4) Uani 1 1 d . D .
H55A_1 H 0.6157 0.4306 0.2174 0.087 Uiso 1 1 calc R . .
O25_1 O 0.6704(6) 0.3142(4) 0.4430(6) 0.079(3) Uani 1 1 d . . .
O35_1 O 0.7632(5) 0.4082(5) 0.4686(6) 0.082(3) Uani 1 1 d . . .
O55_1 O 0.6464(6) 0.3533(5) 0.2087(6) 0.080(3) Uani 1 1 d . . .
C65_1 C 0.6828(13) 0.4265(9) 0.1395(11) 0.115(7) Uani 1 1 d . . .
H65A_1 H 0.7036 0.4629 0.1478 0.139 Uiso 0.62 1 calc PR C 1
H6A5_1 H 0.7204 0.4015 0.1347 0.139 Uiso 0.62 1 calc PR C 1
O65A_1 O 0.6203(18) 0.4247(12) 0.0578(13) 0.157(11) Uani 0.62 1 d P D 1
O65B_1 O 0.751(2) 0.391(2) 0.142(2) 0.146(18) Uani 0.38 1 d P D 2
O45_1 O 0.7282(5) 0.4811(4) 0.3243(6) 0.072(2) Uani 1 1 d . . .
C16_1 C 0.7909(8) 0.5088(6) 0.3203(9) 0.071(4) Uani 1 1 d . . .
H16A_1 H 0.8280 0.4816 0.3196 0.085 Uiso 1 1 calc R . .
C26_1 C 0.8219(7) 0.5423(6) 0.4045(8) 0.066(3) Uani 1 1 d . . .
H26A_1 H 0.8678 0.5592 0.4034 0.079 Uiso 1 1 calc R . .
C36_1 C 0.7691(8) 0.5867(5) 0.4046(8) 0.064(3) Uani 1 1 d . . .
H36A_1 H 0.7226 0.5709 0.4058 0.077 Uiso 1 1 calc R . .
C46_1 C 0.7550(8) 0.6199(6) 0.3225(8) 0.064(3) Uani 1 1 d . . .
H46A_1 H 0.8001 0.6388 0.3232 0.076 Uiso 1 1 calc R . .
C56_1 C 0.7261(8) 0.5831(6) 0.2385(9) 0.072(4) Uani 1 1 d . . .
H56A_1 H 0.6782 0.5675 0.2349 0.086 Uiso 1 1 calc R . .
C66_1 C 0.7184(16) 0.6150(8) 0.1520(11) 0.132(9) Uani 1 1 d . . .
H66A_1 H 0.7014 0.5906 0.1005 0.158 Uiso 1 1 calc R . .
H6A6_1 H 0.6816 0.6433 0.1441 0.158 Uiso 1 1 calc R . .
O26_1 O 0.8396(5) 0.5080(4) 0.4847(6) 0.080(3) Uani 1 1 d . . .
O36_1 O 0.8010(6) 0.6203(4) 0.4838(6) 0.082(3) Uani 1 1 d . . .
O66_1 O 0.785(2) 0.6388(13) 0.1548(17) 0.260(15) Uani 1 1 d . . .
O56_1 O 0.7773(6) 0.5410(4) 0.2442(6) 0.084(3) Uani 1 1 d . . .
O46_1 O 0.6976(5) 0.6590(4) 0.3200(5) 0.066(2) Uani 1 1 d . . .
C17_1 C 0.7158(8) 0.7145(6) 0.3129(8) 0.067(3) Uani 1 1 d . . .
H17A_1 H 0.7681 0.7190 0.3200 0.080 Uiso 1 1 calc R . .
C27_1 C 0.6952(8) 0.7458(6) 0.3877(9) 0.071(4) Uani 1 1 d . . .
H27A_1 H 0.7042 0.7848 0.3830 0.085 Uiso 1 1 calc R . .
C37_1 C 0.6179(7) 0.7375(6) 0.3768(8) 0.066(3) Uani 1 1 d . . .
H37A_1 H 0.6078 0.6988 0.3824 0.079 Uiso 1 1 calc R . .
C47_1 C 0.5707(8) 0.7591(5) 0.2851(8) 0.063(3) Uani 1 1 d . . .
H47A_1 H 0.5760 0.7987 0.2816 0.076 Uiso 1 1 calc R . .
C57_1 C 0.5932(8) 0.7302(6) 0.2121(8) 0.070(4) Uani 1 1 d . . .
H57A_1 H 0.5806 0.6915 0.2111 0.084 Uiso 1 1 calc R . .
C67_1 C 0.5536(9) 0.7554(8) 0.1168(9) 0.090(5) Uani 1 1 d . . .
H67A_1 H 0.5714 0.7379 0.0726 0.108 Uiso 1 1 calc R . .
H6A7_1 H 0.5009 0.7491 0.0991 0.108 Uiso 1 1 calc R . .
O27_1 O 0.7438(6) 0.7257(4) 0.4743(6) 0.080(3) Uani 1 1 d . . .
O37_1 O 0.5998(6) 0.7694(5) 0.4452(6) 0.085(3) Uani 1 1 d . . .
O67_1 O 0.5677(7) 0.8131(6) 0.1181(8) 0.108(4) Uani 1 1 d . . .
O57_1 O 0.6686(5) 0.7356(4) 0.2279(6) 0.071(2) Uani 1 1 d . . .
O47_1 O 0.4950(5) 0.7443(4) 0.2712(5) 0.067(2) Uani 1 1 d . . .
O21_2 O 0.017(2) 0.416(2) 0.346(2) 0.26(3) Uani 0.58 1 d P . .
O67A_2 O 0.0433(16) 0.3872(11) 0.9123(14) 0.085(5) Uani 0.81 1 d P . .
O67B_2 O 0.015(6) 0.403(5) -0.082(7) 0.11(4) Uiso 0.19 1 d P . .
O53A_2 O 0.0000 0.477(2) 0.0000 0.17(2) Uani 0.93 2 d SP . .
O53B_2 O 0.0000 0.475(3) 0.0000 0.11(3) Uani 0.40 2 d SP . .
O23_2 O 0.0927(12) 0.3874(9) 0.5274(16) 0.146(8) Uani 0.72 1 d P . .
O24_2 O 0.4172(18) 0.1911(10) 0.467(2) 0.165(10) Uani 0.67 1 d P . .
O52A_2 O 0.5000 0.158(3) 0.0000 0.110(17) Uiso 0.31 2 d SP . .
O52B_2 O 0.484(5) 0.151(5) 0.061(7) 0.29(4) Uiso 0.40 1 d P . .
O56_2 O 0.417(2) 0.0458(15) 0.1895(19) 0.190(12) Uani 0.70 1 d P . .
O26_2 O 0.0000 0.491(3) 0.5000 0.09(2) Uiso 0.20 2 d SP . .
O66_2 O 0.426(6) 0.165(5) 0.210(8) 0.33(5) Uiso 0.40 1 d P . .
O32A_2 O 0.485(2) 0.066(3) 0.638(5) 0.32(4) Uani 0.53 1 d P . .
O32B_2 O 0.494(5) 0.017(4) 0.558(6) 0.13(2) Uiso 0.20 1 d P . .
O343_2 O 0.440(2) 0.1914(11) 0.617(3) 0.21(2) Uani 0.62 1 d P . .
O65_2 O 0.1075(14) 0.4343(11) 0.7985(17) 0.139(8) Uani 0.66 1 d P . .
O63_2 O 0.047(12) 0.381(9) -0.072(12) 0.26(11) Uiso 0.27 1 d P . .
O61_2 O 0.373(3) 0.2025(18) 0.058(3) 0.26(2) Uani 0.61 1 d P . .
C1_3 C 0.523(2) 0.5329(17) -0.246(3) 0.098(10) Uiso 0.50 1 d PD . .
C2_3 C 0.482(3) 0.576(2) -0.286(3) 0.125(13) Uiso 0.50 1 d P . .
H2_3 H 0.4842 0.6071 -0.2525 0.156 Uiso 0.50 1 calc PR . .
C3_3 C 0.436(4) 0.576(3) -0.375(5) 0.19(2) Uiso 0.50 1 d P . .
H3_3 H 0.4111 0.6072 -0.4022 0.233 Uiso 0.50 1 calc PR . .
C4_3 C 0.429(3) 0.524(2) -0.427(4) 0.131(15) Uiso 0.50 1 d P . .
C5_3 C 0.467(3) 0.486(3) -0.381(5) 0.16(2) Uiso 0.50 1 d P . .
H5_3 H 0.4565 0.4514 -0.4063 0.200 Uiso 0.50 1 calc PR . .
C6_3 C 0.525(3) 0.489(3) -0.297(4) 0.16(2) Uiso 0.50 1 d P . .
H6_3 H 0.5617 0.4625 -0.2774 0.200 Uiso 0.50 1 calc PR . .
C7_3 C 0.379(4) 0.512(3) -0.516(4) 0.17(2) Uiso 0.50 1 d P . .
H7A_3 H 0.3526 0.5450 -0.5415 0.218 Uiso 0.50 1 calc PR . .
H7B_3 H 0.3437 0.4852 -0.5119 0.218 Uiso 0.50 1 calc PR . .
H7C_3 H 0.4055 0.4991 -0.5528 0.218 Uiso 0.50 1 calc PR . .
S1_3 S 0.5850(8) 0.5379(6) -0.1387(9) 0.124(3) Uiso 0.50 1 d PD . .
C8_3 C 0.496(4) 0.534(3) -0.045(4) 0.18(2) Uiso 0.50 1 d PD . .
C9_3 C 0.438(3) 0.500(3) 0.075(4) 0.123(17) Uiso 0.50 1 d PD . .
H9A_3 H 0.4172 0.4644 0.0754 0.154 Uiso 0.50 1 calc PR . .
HA9_3 H 0.3991 0.5235 0.0378 0.154 Uiso 0.50 1 calc PR . .
C10_3 C 0.462(5) 0.521(3) 0.165(5) 0.19(3) Uiso 0.50 1 d PD . .
H10A_3 H 0.4200 0.5154 0.1853 0.236 Uiso 0.50 1 calc PR . .
HA10_3 H 0.4998 0.4959 0.1997 0.236 Uiso 0.50 1 calc PR . .
C11_3 C 0.487(8) 0.569(5) 0.194(9) 0.31(6) Uiso 0.50 1 d PD . .
N1_3 N 0.546(4) 0.520(3) -0.074(5) 0.19(3) Uiso 0.50 1 d PD . .
HN1_3 H 0.5649 0.4902 -0.0479 0.238 Uiso 0.50 1 calc PR . .
N2_3 N 0.492(4) 0.495(3) 0.030(4) 0.19(2) Uiso 0.50 1 d PD . .
HN2_3 H 0.5231 0.4691 0.0465 0.243 Uiso 0.50 1 calc PR . .
O3_3 O 0.444(4) 0.565(3) -0.089(5) 0.26(3) Uiso 0.50 1 d PD . .
O1_3 O 0.655(3) 0.508(3) -0.129(4) 0.22(2) Uiso 0.50 1 d P . .
O2_3 O 0.607(3) 0.590(3) -0.114(4) 0.23(2) Uiso 0.50 1 d P . .

loop_
_atom_site_aniso_label
_atom_site_aniso_U_11
_atom_site_aniso_U_22
_atom_site_aniso_U_33
_atom_site_aniso_U_23
_atom_site_aniso_U_13
_atom_site_aniso_U_12
C11_1 0.079(8) 0.056(7) 0.046(6) 0.013(6) 0.010(6) -0.011(7)
C21_1 0.069(8) 0.073(9) 0.065(8) -0.012(7) 0.017(6) 0.003(7)
C31_1 0.091(9) 0.073(9) 0.046(7) 0.003(6) 0.033(6) 0.006(7)
C41_1 0.089(9) 0.052(7) 0.055(7) 0.006(6) 0.028(6) -0.010(7)
C51_1 0.126(12) 0.090(11) 0.058(8) -0.007(7) 0.052(8) -0.030(10)
O51_1 0.112(7) 0.076(6) 0.058(5) 0.013(5) 0.032(5) -0.018(5)
C61_1 0.20(3) 0.20(3) 0.037(8) -0.012(12) 0.046(12) -0.13(2)
O61A_1 0.115(15) 0.17(2) 0.094(15) 0.087(16) -0.008(12) -0.048(15)
O61B_1 0.17(5) 0.19(6) 0.07(3) 0.07(3) -0.04(3) -0.13(5)
O21_1 0.094(6) 0.090(7) 0.062(5) -0.005(5) 0.014(5) 0.007(6)
O31_1 0.093(6) 0.101(7) 0.044(5) 0.000(5) 0.036(4) 0.010(5)
O41_1 0.078(6) 0.073(6) 0.051(5) 0.012(4) 0.027(4) -0.009(5)
C12_1 0.101(11) 0.057(8) 0.051(7) -0.002(6) 0.043(7) -0.008(7)
C22_1 0.113(11) 0.081(10) 0.055(8) 0.009(7) 0.035(7) -0.015(9)
C32_1 0.106(10) 0.070(9) 0.048(7) 0.010(6) 0.037(7) -0.018(8)
C42_1 0.087(8) 0.052(7) 0.055(7) 0.012(6) 0.026(6) 0.006(7)
C52_1 0.080(8) 0.081(10) 0.056(7) 0.006(7) 0.029(6) -0.002(7)
C62_1 0.123(13) 0.072(9) 0.061(8) -0.002(7) 0.040(8) -0.029(9)
O22_1 0.131(8) 0.059(5) 0.076(6) -0.011(5) 0.059(6) -0.012(6)
O32_1 0.147(9) 0.069(6) 0.069(6) 0.001(5) 0.067(6) -0.014(6)
O62_1 0.154(12) 0.162(14) 0.073(7) -0.010(8) 0.038(8) -0.039(10)
O52_1 0.101(7) 0.068(6) 0.054(5) 0.016(5) 0.017(5) -0.002(5)
O42_1 0.085(6) 0.071(6) 0.054(5) -0.004(4) 0.027(4) -0.017(5)
C13_1 0.084(9) 0.071(9) 0.058(7) -0.003(7) 0.034(6) -0.001(7)
C23_1 0.089(9) 0.061(8) 0.044(6) -0.014(6) 0.029(6) -0.015(7)
C33_1 0.105(10) 0.070(8) 0.040(6) -0.007(6) 0.033(6) -0.004(8)
C43_1 0.054(7) 0.091(10) 0.049(7) 0.000(7) 0.017(5) -0.002(6)
C53_1 0.074(8) 0.069(8) 0.045(6) 0.011(6) 0.018(6) -0.009(7)
C63_1 0.085(9) 0.087(10) 0.040(6) 0.007(7) 0.023(6) -0.001(8)
O23_1 0.121(7) 0.082(6) 0.055(5) 0.008(5) 0.052(5) 0.009(6)
O33_1 0.118(7) 0.070(6) 0.054(5) 0.017(5) 0.043(5) 0.011(5)
O53_1 0.079(6) 0.062(5) 0.041(4) -0.006(4) 0.021(4) -0.004(4)
O43_1 0.084(6) 0.071(6) 0.050(5) -0.005(4) 0.018(4) -0.010(5)
O63_1 0.126(8) 0.088(7) 0.058(5) -0.017(5) 0.024(5) 0.009(7)
C14_1 0.087(9) 0.073(9) 0.063(8) 0.008(7) 0.030(7) 0.009(8)
C24_1 0.082(9) 0.075(8) 0.048(7) 0.002(6) 0.029(6) 0.005(7)
C34_1 0.072(7) 0.071(8) 0.044(6) 0.005(6) 0.031(5) 0.007(6)
C44_1 0.069(8) 0.082(9) 0.044(6) 0.003(6) 0.015(6) 0.017(7)
C54_1 0.084(9) 0.139(15) 0.048(7) 0.033(8) 0.037(7) 0.004(10)
C64_1 0.124(14) 0.31(4) 0.032(7) 0.031(14) 0.008(8) -0.07(2)
O64_1 0.25(2) 0.21(2) 0.156(16) 0.015(16) 0.111(16) 0.039(19)
O24_1 0.084(6) 0.091(7) 0.056(5) 0.019(5) 0.032(4) 0.004(5)
O34_1 0.089(6) 0.114(8) 0.036(4) 0.017(5) 0.019(4) 0.004(6)
O44_1 0.076(6) 0.071(5) 0.051(4) -0.002(4) 0.031(4) 0.011(5)
O54_1 0.095(7) 0.103(7) 0.044(4) -0.009(5) 0.029(4) 0.001(6)
C15_1 0.079(8) 0.068(8) 0.063(7) -0.005(6) 0.037(6) -0.017(7)
C25_1 0.080(8) 0.082(10) 0.065(8) 0.004(7) 0.039(7) 0.002(7)
C35_1 0.072(8) 0.073(9) 0.043(6) -0.002(6) 0.019(5) 0.003(7)
C45_1 0.087(9) 0.069(8) 0.046(6) -0.014(6) 0.034(6) -0.015(7)
C55_1 0.093(10) 0.076(9) 0.054(7) -0.005(7) 0.030(7) -0.021(8)
O25_1 0.104(6) 0.080(6) 0.056(5) 0.024(5) 0.029(5) 0.004(6)
O35_1 0.089(6) 0.105(8) 0.049(5) 0.003(5) 0.017(4) -0.014(6)
O55_1 0.109(7) 0.097(7) 0.048(5) -0.018(5) 0.044(5) -0.020(6)
C65_1 0.162(18) 0.129(16) 0.061(10) -0.019(10) 0.045(11) -0.074(15)
O65A_1 0.25(3) 0.15(2) 0.056(11) 0.008(12) 0.039(14) -0.08(2)
O65B_1 0.13(3) 0.27(5) 0.074(19) -0.03(3) 0.09(2) -0.03(3)
O45_1 0.090(6) 0.075(6) 0.065(5) 0.003(5) 0.045(5) 0.004(5)
C16_1 0.083(9) 0.074(9) 0.063(8) -0.008(7) 0.036(7) -0.002(8)
C26_1 0.072(7) 0.068(8) 0.065(7) -0.004(7) 0.034(6) -0.015(7)
C36_1 0.087(8) 0.062(8) 0.052(7) -0.010(6) 0.036(6) -0.013(7)
C46_1 0.083(8) 0.071(8) 0.049(7) -0.006(6) 0.038(6) -0.016(7)
C56_1 0.092(9) 0.079(9) 0.054(7) 0.004(7) 0.039(7) 0.002(8)
C66_1 0.28(3) 0.086(12) 0.046(8) 0.001(8) 0.076(13) -0.006(16)
O26_1 0.091(6) 0.075(6) 0.067(6) 0.009(5) 0.020(5) 0.006(5)
O36_1 0.116(7) 0.078(6) 0.046(5) -0.004(4) 0.021(5) -0.004(6)
O66_1 0.39(4) 0.27(3) 0.18(2) 0.04(2) 0.18(2) -0.13(3)
O56_1 0.130(8) 0.075(6) 0.074(6) 0.004(5) 0.069(6) 0.006(6)
O46_1 0.092(6) 0.066(5) 0.050(5) 0.001(4) 0.038(4) -0.008(5)
C17_1 0.092(9) 0.074(9) 0.041(6) 0.007(6) 0.031(6) 0.015(7)
C27_1 0.106(11) 0.062(8) 0.051(7) -0.004(6) 0.034(7) 0.001(8)
C37_1 0.081(9) 0.071(8) 0.042(6) 0.001(6) 0.017(6) 0.005(7)
C47_1 0.090(9) 0.052(7) 0.044(7) -0.006(5) 0.017(6) -0.004(7)
C57_1 0.092(10) 0.080(9) 0.040(6) 0.006(6) 0.025(6) -0.002(8)
C67_1 0.101(11) 0.128(15) 0.048(8) 0.011(8) 0.034(7) 0.002(10)
O27_1 0.106(7) 0.082(6) 0.049(5) 0.006(4) 0.024(5) 0.010(5)
O37_1 0.106(7) 0.101(7) 0.051(5) -0.007(5) 0.031(5) 0.014(6)
O67_1 0.131(9) 0.106(9) 0.086(7) 0.037(7) 0.037(6) 0.004(7)
O57_1 0.092(7) 0.078(6) 0.051(5) 0.020(4) 0.034(4) 0.001(5)
O47_1 0.091(6) 0.063(5) 0.050(5) 0.007(4) 0.029(4) -0.013(5)
O21_2 0.24(4) 0.36(7) 0.13(3) 0.08(3) 0.03(3) -0.16(4)
O67A_2 0.100(12) 0.087(11) 0.075(9) -0.015(8) 0.039(8) 0.001(9)
O53A_2 0.27(5) 0.13(4) 0.12(3) 0.000 0.09(3) 0.000
O53B_2 0.05(2) 0.08(5) 0.14(6) 0.000 -0.04(3) 0.000
O23_2 0.136(15) 0.113(15) 0.158(18) 0.051(14) 0.008(13) -0.022(12)
O24_2 0.23(3) 0.103(16) 0.17(2) 0.002(16) 0.08(2) -0.035(18)
O56_2 0.25(3) 0.20(3) 0.15(2) 0.04(2) 0.11(2) 0.03(3)
O32A_2 0.11(3) 0.40(9) 0.48(10) 0.20(8) 0.15(4) 0.10(4)
O343_2 0.24(3) 0.099(18) 0.38(6) -0.02(3) 0.23(4) -0.01(2)
O65_2 0.154(17) 0.15(2) 0.127(17) 0.023(16) 0.064(14) -0.011(16)
O61_2 0.35(6) 0.19(4) 0.20(4) -0.12(3) 0.01(4) -0.02(4)

loop_
_atom_type_symbol
_atom_type_description
_atom_type_scat_dispersion_real
_atom_type_scat_dispersion_imag
_atom_type_scat_source
C C 0.0181 0.0091 'International Tables Vol C Tables 4.2.6.8 and 6.1.1.4'
H H 0.0000 0.0000 'International Tables Vol C Tables 4.2.6.8 and 6.1.1.4'
O O 0.0492 0.0322 'International Tables Vol C Tables 4.2.6.8 and 6.1.1.4'
N N 0.0311 0.0180 'International Tables Vol C Tables 4.2.6.8 and 6.1.1.4'
S S 0.3331 0.5567 'International Tables Vol C Tables 4.2.6.8 and 6.1.1.4'

loop_
_geom_angle_atom_site_label_1
_geom_angle_atom_site_label_2
_geom_angle_atom_site_label_3
_geom_angle
_geom_angle_site_symmetry_1
_geom_angle_site_symmetry_3
O51_1 C11_1 O47_1 110.3(11) . .
O51_1 C11_1 C21_1 110.7(11) . .
O47_1 C11_1 C21_1 108.8(10) . .
O21_1 C21_1 C31_1 113.1(12) . .
O21_1 C21_1 C11_1 108.2(10) . .
C31_1 C21_1 C11_1 110.2(11) . .
O31_1 C31_1 C21_1 112.7(11) . .
O31_1 C31_1 C41_1 107.7(11) . .
C21_1 C31_1 C41_1 111.8(10) . .
O41_1 C41_1 C31_1 110.0(10) . .
O41_1 C41_1 C51_1 112.4(11) . .
C31_1 C41_1 C51_1 109.2(11) . .
O51_1 C51_1 C61_1 105.9(13) . .
O51_1 C51_1 C41_1 111.1(12) . .
C61_1 C51_1 C41_1 111.8(16) . .
C51_1 O51_1 C11_1 115.2(10) . .
O61B_1 C61_1 O61A_1 70(5) . .
O61B_1 C61_1 C51_1 125(3) . .
O61A_1 C61_1 C51_1 119(3) . .
C12_1 O41_1 C41_1 120.7(10) . .
O41_1 C12_1 O52_1 112.5(11) . .
O41_1 C12_1 C22_1 111.4(11) . .
O52_1 C12_1 C22_1 109.3(11) . .
O22_1 C22_1 C32_1 111.2(12) . .
O22_1 C22_1 C12_1 108.2(12) . .
C32_1 C22_1 C12_1 108.1(13) . .
O32_1 C32_1 C22_1 110.5(13) . .
O32_1 C32_1 C42_1 109.4(11) . .
C22_1 C32_1 C42_1 108.0(11) . .
O42_1 C42_1 C52_1 107.2(11) . .
O42_1 C42_1 C32_1 107.4(10) . .
C52_1 C42_1 C32_1 111.4(11) . .
O52_1 C52_1 C62_1 106.8(12) . .
O52_1 C52_1 C42_1 108.1(11) . .
C62_1 C52_1 C42_1 116.0(12) . .
O62_1 C62_1 C52_1 112.2(15) . .
C12_1 O52_1 C52_1 112.7(10) . .
C13_1 O42_1 C42_1 118.0(10) . .
O42_1 C13_1 O53_1 111.4(10) . .
O42_1 C13_1 C23_1 107.6(11) . .
O53_1 C13_1 C23_1 110.4(11) . .
O23_1 C23_1 C33_1 112.5(10) . .
O23_1 C23_1 C13_1 110.0(11) . .
C33_1 C23_1 C13_1 109.0(11) . .
O33_1 C33_1 C23_1 111.4(11) . .
O33_1 C33_1 C43_1 107.3(11) . .
C23_1 C33_1 C43_1 111.7(11) . .
O43_1 C43_1 C33_1 109.6(10) . .
O43_1 C43_1 C53_1 111.3(10) . .
C33_1 C43_1 C53_1 107.5(12) . .
O53_1 C53_1 C63_1 107.1(10) . .
O53_1 C53_1 C43_1 113.7(10) . .
C63_1 C53_1 C43_1 110.3(11) . .
O63_1 C63_1 C53_1 111.4(11) . .
C53_1 O53_1 C13_1 112.7(9) . .
C14_1 O43_1 C43_1 119.2(11) . .
O43_1 C14_1 O54_1 112.7(11) . .
O43_1 C14_1 C24_1 109.4(12) . .
O54_1 C14_1 C24_1 108.4(11) . .
O24_1 C24_1 C34_1 112.0(10) . .
O24_1 C24_1 C14_1 108.1(10) . .
C34_1 C24_1 C14_1 109.6(11) . .
O34_1 C34_1 C24_1 109.1(10) . .
O34_1 C34_1 C44_1 107.6(9) . .
C24_1 C34_1 C44_1 110.0(10) . .
O44_1 C44_1 C54_1 113.1(12) . .
O44_1 C44_1 C34_1 109.5(10) . .
C54_1 C44_1 C34_1 108.1(10) . .
O54_1 C54_1 C44_1 112.5(12) . .
O54_1 C54_1 C64_1 100.8(13) . .
C44_1 C54_1 C64_1 101.9(12) . .
O64_1 C64_1 C54_1 97.7(18) . .
C44_1 O44_1 C15_1 118.7(10) . .
C54_1 O54_1 C14_1 112.5(10) . .
O44_1 C15_1 O55_1 109.7(11) . .
O44_1 C15_1 C25_1 110.4(11) . .
O55_1 C15_1 C25_1 110.8(10) . .
O25_1 C25_1 C15_1 111.1(11) . .
O25_1 C25_1 C35_1 109.8(11) . .
C15_1 C25_1 C35_1 110.0(12) . .
O35_1 C35_1 C45_1 108.2(11) . .
O35_1 C35_1 C25_1 110.1(11) . .
C45_1 C35_1 C25_1 109.1(11) . .
O45_1 C45_1 C35_1 106.8(10) . .
O45_1 C45_1 C55_1 110.8(12) . .
C35_1 C45_1 C55_1 109.2(11) . .
O55_1 C55_1 C65_1 103.6(13) . .
O55_1 C55_1 C45_1 112.1(12) . .
C65_1 C55_1 C45_1 111.9(13) . .
C15_1 O55_1 C55_1 112.8(10) . .
O65A_1 C65_1 C55_1 111.0(18) . .
O65A_1 C65_1 O65B_1 117(2) . .
C55_1 C65_1 O65B_1 108(2) . .
C16_1 O45_1 C45_1 119.8(10) . .
O56_1 C16_1 O45_1 113.6(12) . .
O56_1 C16_1 C26_1 110.7(12) . .
O45_1 C16_1 C26_1 108.5(10) . .
O26_1 C26_1 C36_1 112.5(10) . .
O26_1 C26_1 C16_1 110.7(11) . .
C36_1 C26_1 C16_1 109.5(11) . .
O36_1 C36_1 C46_1 109.7(10) . .
O36_1 C36_1 C26_1 109.0(11) . .
C46_1 C36_1 C26_1 109.2(10) . .
O46_1 C46_1 C36_1 107.6(10) . .
O46_1 C46_1 C56_1 108.2(11) . .
C36_1 C46_1 C56_1 109.4(11) . .
O56_1 C56_1 C66_1 106.8(13) . .
O56_1 C56_1 C46_1 109.4(12) . .
C66_1 C56_1 C46_1 111.0(13) . .
O66_1 C66_1 C56_1 112(2) . .
C16_1 O56_1 C56_1 113.5(10) . .
C17_1 O46_1 C46_1 115.4(10) . .
O46_1 C17_1 O57_1 108.9(11) . .
O46_1 C17_1 C27_1 106.3(10) . .
O57_1 C17_1 C27_1 106.3(11) . .
C37_1 C27_1 O27_1 111.9(11) . .
C37_1 C27_1 C17_1 110.5(12) . .
O27_1 C27_1 C17_1 106.9(11) . .
C27_1 C37_1 O37_1 109.0(11) . .
C27_1 C37_1 C47_1 108.9(11) . .
O37_1 C37_1 C47_1 107.3(11) . .
O47_1 C47_1 C37_1 107.8(10) . .
O47_1 C47_1 C57_1 107.1(10) . .
C37_1 C47_1 C57_1 108.8(11) . .
O57_1 C57_1 C47_1 111.2(11) . .
O57_1 C57_1 C67_1 106.0(11) . .
C47_1 C57_1 C67_1 111.5(12) . .
O67_1 C67_1 C57_1 110.3(13) . .
C57_1 O57_1 C17_1 115.2(9) . .
C11_1 O47_1 C47_1 117.4(9) . .
O67A_2 O67B_2 O63_2 20(10) 1_554 .
O53A_2 O53A_2 O53B_2 0(10) 2 2
O53B_2 O53B_2 O53A_2 0(10) 2 2
O52B_2 O52A_2 O52B_2 164(10) . 2_655
O32B_2 O26_2 O32B_2 112(10) 4_556 3_455
O26_2 O32B_2 O32A_2 171(8) 3_545 .
O67A_2 O63_2 O67B_2 61(10) 1_554 .
C10_3 C1_3 C11_3 63(5) 2_655 2_655
C10_3 C1_3 C2_3 125(5) 2_655 .
C11_3 C1_3 C2_3 64(5) 2_655 .
C10_3 C1_3 C6_3 112(6) 2_655 .
C11_3 C1_3 C6_3 170(8) 2_655 .
C2_3 C1_3 C6_3 119(5) . .
C10_3 C1_3 S1_3 33(4) 2_655 .
C11_3 C1_3 S1_3 61(5) 2_655 .
C2_3 C1_3 S1_3 121(3) . .
C6_3 C1_3 S1_3 119(4) . .
C1_3 C2_3 C3_3 124(6) . .
C2_3 C3_3 C4_3 117(7) . .
C5_3 C4_3 C7_3 119(6) . .
C5_3 C4_3 C3_3 113(6) . .
C7_3 C4_3 C3_3 127(6) . .
C4_3 C5_3 C6_3 129(7) . .
C1_3 C6_3 C5_3 115(6) . .
C10_3 S1_3 O2_3 134(6) 2_655 .
C10_3 S1_3 O1_3 121(6) 2_655 .
O2_3 S1_3 O1_3 105(4) . .
C10_3 S1_3 N1_3 64(5) 2_655 .
O2_3 S1_3 N1_3 105(4) . .
O1_3 S1_3 N1_3 115(4) . .
C10_3 S1_3 C9_3 65(5) 2_655 2_655
O2_3 S1_3 C9_3 121(4) . 2_655
O1_3 S1_3 C9_3 95(3) . 2_655
N1_3 S1_3 C9_3 22(3) . 2_655
C10_3 S1_3 C11_3 56(6) 2_655 2_655
O2_3 S1_3 C11_3 80(6) . 2_655
O1_3 S1_3 C11_3 154(6) . 2_655
N1_3 S1_3 C11_3 88(6) . 2_655
C9_3 S1_3 C11_3 105(5) 2_655 2_655
C10_3 S1_3 C1_3 45(5) 2_655 .
O2_3 S1_3 C1_3 113(3) . .
O1_3 S1_3 C1_3 112(3) . .
N1_3 S1_3 C1_3 107(3) . .
C9_3 S1_3 C1_3 110(3) 2_655 .
C11_3 S1_3 C1_3 45(5) 2_655 .
N2_3 C8_3 N1_3 71(6) 2_655 .
N2_3 C8_3 O3_3 143(10) 2_655 .
N1_3 C8_3 O3_3 123(7) . .
N2_3 C8_3 C8_3 80(6) 2_655 2_655
N1_3 C8_3 C8_3 123(9) . 2_655
O3_3 C8_3 C8_3 111(7) . 2_655
N2_3 C8_3 N2_3 45(6) 2_655 .
N1_3 C8_3 N2_3 111(7) . .
O3_3 C8_3 N2_3 124(6) . .
C8_3 C8_3 N2_3 39(3) 2_655 .
N2_3 C8_3 C9_3 57(5) 2_655 2_655
N1_3 C8_3 C9_3 14(4) . 2_655
O3_3 C8_3 C9_3 132(6) . 2_655
C8_3 C8_3 C9_3 117(7) 2_655 2_655
N2_3 C8_3 C9_3 99(5) . 2_655
N2_3 C9_3 C10_3 119(6) . .
C11_3 C10_3 C9_3 129(9) . .
C10_3 C11_3 C2_3 116(10) . 2_655
C10_3 C11_3 O2_3 82(8) . 2_655
C2_3 C11_3 O2_3 130(9) 2_655 2_655
C8_3 N1_3 S1_3 142(7) . .
C9_3 N2_3 C8_3 124(6) . .
S1_3 O2_3 C11_3 55(4) . 2_655

loop_
_geom_bond_atom_site_label_1
_geom_bond_atom_site_label_2
_geom_bond_distance
_geom_bond_site_symmetry_2
C11_1 O51_1 1.410(15) .
C11_1 O47_1 1.425(16) .
C11_1 C21_1 1.520(19) .
C21_1 O21_1 1.436(16) .
C21_1 C31_1 1.45(2) .
C31_1 O31_1 1.445(15) .
C31_1 C41_1 1.520(18) .
C41_1 O41_1 1.398(16) .
C41_1 C51_1 1.531(19) .
C51_1 O51_1 1.397(18) .
C51_1 C61_1 1.52(2) .
C61_1 O61B_1 1.09(5) .
C61_1 O61A_1 1.21(4) .
O41_1 C12_1 1.358(16) .
C12_1 O52_1 1.420(15) .
C12_1 C22_1 1.540(19) .
C22_1 O22_1 1.423(18) .
C22_1 C32_1 1.51(2) .
C32_1 O32_1 1.428(16) .
C32_1 C42_1 1.508(19) .
C42_1 O42_1 1.457(16) .
C42_1 C52_1 1.507(18) .
C52_1 O52_1 1.450(18) .
C52_1 C62_1 1.47(2) .
C62_1 O62_1 1.39(2) .
O42_1 C13_1 1.393(17) .
C13_1 O53_1 1.430(15) .
C13_1 C23_1 1.540(19) .
C23_1 O23_1 1.418(15) .
C23_1 C33_1 1.46(2) .
C33_1 O33_1 1.434(15) .
C33_1 C43_1 1.520(18) .
C43_1 O43_1 1.402(15) .
C43_1 C53_1 1.566(17) .
C53_1 O53_1 1.389(16) .
C53_1 C63_1 1.505(18) .
C63_1 O63_1 1.425(18) .
O43_1 C14_1 1.385(18) .
C14_1 O54_1 1.426(17) .
C14_1 C24_1 1.527(19) .
C24_1 O24_1 1.429(15) .
C24_1 C34_1 1.481(19) .
C34_1 O34_1 1.449(14) .
C34_1 C44_1 1.547(16) .
C44_1 O44_1 1.383(16) .
C44_1 C54_1 1.517(18) .
C54_1 O54_1 1.413(19) .
C54_1 C64_1 1.77(3) .
C64_1 O64_1 1.47(3) .
O44_1 C15_1 1.388(16) .
C15_1 O55_1 1.441(15) .
C15_1 C25_1 1.485(19) .
C25_1 O25_1 1.436(16) .
C25_1 C35_1 1.54(2) .
C35_1 O35_1 1.433(16) .
C35_1 C45_1 1.518(17) .
C45_1 O45_1 1.411(17) .
C45_1 C55_1 1.529(19) .
C55_1 O55_1 1.451(19) .
C55_1 C65_1 1.51(2) .
C65_1 O65A_1 1.43(3) .
C65_1 O65B_1 1.57(5) .
O45_1 C16_1 1.404(17) .
C16_1 O56_1 1.381(17) .
C16_1 C26_1 1.500(19) .
C26_1 O26_1 1.458(16) .
C26_1 C36_1 1.49(2) .
C36_1 O36_1 1.446(16) .
C36_1 C46_1 1.473(18) .
C46_1 O46_1 1.452(17) .
C46_1 C56_1 1.541(19) .
C56_1 O56_1 1.409(18) .
C56_1 C66_1 1.53(2) .
C66_1 O66_1 1.40(4) .
O46_1 C17_1 1.421(16) .
C17_1 O57_1 1.434(15) .
C17_1 C27_1 1.564(18) .
C27_1 C37_1 1.45(2) .
C27_1 O27_1 1.454(16) .
C37_1 O37_1 1.462(16) .
C37_1 C47_1 1.517(17) .
C47_1 O47_1 1.445(16) .
C47_1 C57_1 1.529(19) .
C57_1 O57_1 1.394(16) .
C57_1 C67_1 1.561(19) .
C67_1 O67_1 1.44(2) .
O67A_2 O67B_2 0.71(11) 1_556
O67B_2 O67A_2 0.71(11) 1_554
O67B_2 O63_2 0.8(3) .
O53A_2 O53A_2 0.00(11) 2
O53A_2 O53B_2 0.06(12) 2
O53B_2 O53B_2 0.00(15) 2
O53B_2 O53A_2 0.06(12) 2
O52A_2 O52B_2 1.12(10) .
O52A_2 O52B_2 1.12(10) 2_655
O26_2 O32B_2 1.15(9) 4_556
O26_2 O32B_2 1.15(9) 3_455
O32A_2 O32B_2 1.78(11) .
O32B_2 O26_2 1.15(9) 3_545
O63_2 O67A_2 0.3(2) 1_554
C1_3 C10_3 1.24(7) 2_655
C1_3 C11_3 1.27(14) 2_655
C1_3 C2_3 1.34(6) .
C1_3 C6_3 1.35(7) .
C1_3 S1_3 1.71(4) .
C2_3 C3_3 1.38(8) .
C3_3 C4_3 1.50(9) .
C4_3 C5_3 1.25(7) .
C4_3 C7_3 1.42(7) .
C5_3 C6_3 1.42(8) .
S1_3 C10_3 0.95(8) 2_655
S1_3 O2_3 1.37(6) .
S1_3 O1_3 1.49(6) .
S1_3 N1_3 1.53(6) .
S1_3 C9_3 1.54(5) 2_655
S1_3 C11_3 1.56(11) 2_655
C8_3 N2_3 0.99(8) 2_655
C8_3 N1_3 1.23(6) .
C8_3 O3_3 1.27(8) .
C8_3 C8_3 1.38(13) 2_655
C8_3 N2_3 1.54(6) .
C8_3 C9_3 1.69(10) 2_655
C9_3 N2_3 1.42(6) .
C9_3 C10_3 1.43(7) .
C10_3 C11_3 1.31(8) .
C11_3 C2_3 1.38(12) 2_655
C11_3 O2_3 1.88(14) 2_655
O2_3 C11_3 1.88(14) 2_655

loop_
_geom_torsion_atom_site_label_1
_geom_torsion_atom_site_label_2
_geom_torsion_atom_site_label_3
_geom_torsion_atom_site_label_4
_geom_torsion
O51_1 C11_1 O47_1 C47_1 117.2(11)
O52_1 C12_1 O41_1 C41_1 109.8(12)
O53_1 C13_1 O42_1 C42_1 106.7(12)
O54_1 C14_1 O43_1 C43_1 112.8(12)
O55_1 C15_1 O44_1 C44_1 112.1(11)
O56_1 C16_1 O45_1 C45_1 107.6(13)
O57_1 C17_1 O46_1 C46_1 114.9(11)
C11_1 O47_1 C47_1 C37_1 131.0(11)
C12_1 O41_1 C41_1 C31_1 130.7(12)
C13_1 O42_1 C42_1 C32_1 124.3(11)
C14_1 O43_1 C43_1 C34_1 81(3)
C15_1 O44_1 C44_1 C44_1 0.0(4)
C16_1 O45_1 C45_1 C45_1 0(2)
C17_1 O46_1 C46_1 C46_1 0.0(9)
